data_1549517
loop_
_publ_author_name
'Seryotkin, Y.V.'
'Bakakin, V.V.'

_publ_section_title
;
 Structural evolution of hemimorphite at high pressure up to 4.2 GPa :
 hemimorphite @ 2.44 GPa, room temperature
;
_journal_name_full 'Physics and Chemistry of Minerals'
_journal_page_first 679
_journal_page_last 684
_journal_volume 38
_journal_year 2011
_chemical_formula_sum 'H4 O10 Si2 Zn4'
_chemical_name_common 'Zn4Si2O7(OH)2H2O at 2.44 GPa'
_chemical_name_mineral 'hemimorphite at 2.44 GPa'
_space_group_IT_number 44
_space_group_name_H-M_alt 'I m m 2'
_symmetry_space_group_name_Hall 'I 2 -2'
_symmetry_space_group_name_H-M 'I m m 2'
_cell_angle_alpha 90
_cell_angle_beta 90
_cell_angle_gamma 90
_cell_formula_units_Z 2
_cell_length_a 8.2209(9)
_cell_length_b 10.6920(15)
_cell_length_c 5.0614(2)
_cell_volume 444.89(8)
_diffrn_ambient_pressure 2.44E+6
_cod_data_source_file hemimorphite-I-2.44GPa.cif
_cod_data_source_block hemimorphite-2.44GPa
_cod_original_formula_sum 'Zn4.0 Si2.0 O10.0 H4.0'
_cod_database_code 1549517

loop_
_space_group_symop_operation_xyz
'x, y, z'
'-x, -y, z'
'x, -y, z'
'-x, y, z'
'x+1/2, y+1/2, z+1/2'
'-x+1/2, -y+1/2, z+1/2'
'x+1/2, -y+1/2, z+1/2'
'-x+1/2, y+1/2, z+1/2'

loop_
_atom_site_label
_atom_site_occupancy
_atom_site_fract_x
_atom_site_fract_y
_atom_site_fract_z
_atom_site_adp_type
_atom_site_U_iso_or_equiv
_atom_site_type_symbol
Zn1 1.0 0.20805(6) 0.15841(6) 0.000000 Uiso 0.0113(3) Zn
Si1 1.0 0.000000 0.14475(19) 0.5090(8) Uiso 0.0075(5) Si
O1 1.0 0.1617(5) 0.2055(6) 0.6346(9) Uiso 0.0171(12) O
O2 1.0 0.000000 0.1614(7) 0.1919(10) Uiso 0.0156(17) O
O3 1.0 0.3152(9) 0.000000 0.0458(14) Uiso 0.021(2) O
H3 1.0 0.39(2) 0.000000 0.21(3) Uiso 0.13(10) H
O4 1.0 0.000000 0.000000 0.6013(15) Uiso 0.018(2) O
Ow5 1.0 0.500000 0.000000 0.525(4) Uiso 0.073(5) O
